data_2001547
loop_
_publ_author_name
'Ianelli, S.'
'Nardelli, M.'
'Belletti, D.'
'Jamart-Gr\'egoire, B.'
'Mouaddib, A.'
'Caub\`ere, P.'

_publ_section_title
;Synthesis and structure of new families of potential antitumor or antiviral
 agents. I.
 4b,6a,10b,10c-Tetrahydrobenzo[3,4]cyclobuta[1,2-<i>a</i>]biphenylene-4b,6a-diyl
 diacetate
;
_journal_issue 7
_journal_name_full 'Acta Crystallographica Section C'
_journal_page_first 1380
_journal_page_last 1384
_journal_paper_doi 10.1107/S0108270193000265
_journal_volume 49
_journal_year 1993
_chemical_formula_analytical 'C22 H18 O4'
_chemical_formula_sum 'C22 H18 O4'
_chemical_formula_weight 346.38
_chemical_name_systematic
;
4b,6a-bis(acetyloxy)-4b,6a,10b,10c-tetrahydrobenzo[3,4]-cyclo-buta[1,2a]
biphenylene
;
_space_group_IT_number 14
_symmetry_cell_setting monoclinic
_symmetry_space_group_name_Hall '-P 2ybc'
_symmetry_space_group_name_H-M 'P 1 21/c 1'
_cell_angle_alpha 90
_cell_angle_beta 99.100(10)
_cell_angle_gamma 90
_cell_formula_units_Z 4
_cell_length_a 11.9150(10)
_cell_length_b 19.228(3)
_cell_length_c 8.0500(10)
_cell_measurement_reflns_used 30
_cell_measurement_temperature 293(2)
_cell_measurement_theta_max 43.4
_cell_measurement_theta_min 25.3
_cell_volume 1821.1(4)
_computing_cell_refinement 'LQPARM (Nardelli & Mangia, 1984)'
_computing_molecular_graphics 'ORTEP (Johnson, 1965)'
_computing_publication_material 'PARST (Nardelli, 1983)'
_computing_structure_refinement 'SHELX76 (Sheldrick, 1976) and SHELXL92'
_computing_structure_solution 'SHELXS86 (Sheldrick, 1986)'
_diffrn_ambient_temperature 293(2)
_diffrn_measurement_device 'Siemens-AED diffractometer'
_diffrn_measurement_method '\q-2\q scan'
_diffrn_radiation_monochromator Ni-filter
_diffrn_radiation_source 'standard Cu anode'
_diffrn_radiation_type 'X-ray Cu-K\a mean'
_diffrn_radiation_wavelength 1.54178
_diffrn_reflns_av_R_equivalents 0.0154
_diffrn_reflns_av_sigmaI/netI 0.0135
_diffrn_reflns_limit_h_max 14
_diffrn_reflns_limit_h_min -14
_diffrn_reflns_limit_k_max 23
_diffrn_reflns_limit_k_min 0
_diffrn_reflns_limit_l_max 9
_diffrn_reflns_limit_l_min 0
_diffrn_reflns_number 3717
_diffrn_reflns_reduction_process
;
Standard. Lp correction.
;
_diffrn_reflns_theta_max 70.25
_diffrn_reflns_theta_min 3.76
_diffrn_standards_decay_% 'within statistical fluctuation'
_diffrn_standards_interval_count 50
_diffrn_standards_number 1
_exptl_absorpt_coefficient_mu .667
_exptl_absorpt_correction_type none
_exptl_crystal_colour colourless
_exptl_crystal_density_diffrn 1.263
_exptl_crystal_description
;
 tabular prisms
;
_exptl_crystal_F_000 728
_exptl_crystal_size_max .75
_exptl_crystal_size_mid .33
_exptl_crystal_size_min .23
_refine_diff_density_max 0.300
_refine_diff_density_min -0.197
_refine_ls_extinction_coef 'k = 0.0321(15)'
_refine_ls_extinction_method
;'F~c~^*^ = kF~c~[1+0.001F~c~^2^\l^3^/sin(2\q)]^-1/4^
(SHELXL92; Sheldrick, 1992)
;
_refine_ls_goodness_of_fit_all 1.058
_refine_ls_goodness_of_fit_obs 1.101
_refine_ls_hydrogen_treatment refU
_refine_ls_matrix_type full
_refine_ls_number_parameters 241
_refine_ls_number_reflns 3456
_refine_ls_number_restraints 0
_refine_ls_restrained_S_all 1.160
_refine_ls_restrained_S_obs 1.101
_refine_ls_R_factor_all 0.0506
_refine_ls_R_factor_obs 0.0459
_refine_ls_shift/esd_max -0.003
_refine_ls_shift/esd_mean 0.000
_refine_ls_structure_factor_coef Fsqd
_refine_ls_weighting_scheme
;calc w = 1/[\s^2^(F~o~^2^)+(0.0803P)^2^+0.3073P]
where P = (F~o~^2^+2F~c~^2^)/3
;
_refine_ls_wR_factor_all 0.1413
_refine_ls_wR_factor_obs 0.1266
_reflns_number_observed 3106
_reflns_number_total 3470
_reflns_observed_criterion I>2sigma(I)
_cod_data_source_file ha1033.cif
_cod_data_source_block 5
_cod_original_sg_symbol_H-M 'P 21/c'
_cod_database_code 2001547

loop_
_symmetry_equiv_pos_as_xyz
'x, y, z'
'x, -y+1/2, z+1/2'
'-x, -y, -z'
'-x, y-1/2, -z-1/2'

loop_
_atom_site_aniso_label
_atom_site_aniso_U_11
_atom_site_aniso_U_22
_atom_site_aniso_U_33
_atom_site_aniso_U_12
_atom_site_aniso_U_13
_atom_site_aniso_U_23
O1A .0438(5) .0459(5) .0258(5) .0005(4) .0086(4) -.0002(4)
O2A .0503(6) .0762(8) .0521(7) .0091(6) .0155(5) -.0113(6)
C1A .0451(7) .0319(6) .0291(6) .0028(5) .0025(5) .0021(5)
C2A .0538(8) .0360(7) .0401(8) .0045(5) -.0030(6) -.0047(6)
C3A .0785(11) .0343(7) .0462(9) -.0014(6) -.0093(8) -.0038(7)
C4A .0881(12) .0378(8) .0405(8) -.0072(6) .0004(8) .0142(8)
C5A .0643(9) .0427(8) .0370(7) -.0004(6) .0092(7) .0151(7)
C6A .0478(7) .0323(6) .0298(6) .0032(5) .0057(5) .0066(5)
C7A .0344(6) .0358(7) .0300(6) .0005(5) .0059(5) .0041(5)
C8A .0369(6) .0342(6) .0255(6) .0001(5) .0066(5) -.0002(5)
C9A .0335(6) .0391(7) .0359(7) .0019(5) .0077(5) .0034(5)
C10A .0485(8) .0398(7) .0380(7) .0054(6) .0162(6) .0027(6)
C11A .0790(12) .0740(12) .0363(8) .0087(8) .0245(8) .0086(9)
O1B .0607(6) .0464(6) .0309(5) .0032(4) .0091(4) -.0068(4)
O2B .0952(10) .0497(7) .0539(7) .0105(5) .0095(7) .0009(6)
C1B .0442(7) .0410(7) .0339(7) -.0029(5) .0101(5) -.0057(5)
C2B .0628(10) .0403(8) .0514(9) -.0065(7) .0117(7) -.0044(7)
C3B .0757(12) .0510(9) .0518(9) -.0165(8) .0132(8) -.0193(8)
C4B .0606(10) .0681(11) .0433(9) -.0077(8) .0018(7) -.0202(8)
C5B .0448(8) .0598(10) .0458(9) -.0003(7) .0036(6) -.0084(7)
C6B .0377(7) .0432(7) .0373(7) -.0010(5) .0102(5) -.0053(5)
C7B .0344(6) .0384(7) .0332(7) -.0015(5) .0093(5) .0005(5)
C8B .0418(7) .0358(7) .0296(7) .0023(5) .0071(5) -.0024(5)
C9B .0375(7) .0384(7) .0407(7) .0064(5) .0052(5) .0042(5)
C10B .0632(10) .0481(9) .0413(8) .0088(7) .0079(7) -.0121(7)
C11B .0894(14) .0805(13) .0405(9) .0143(9) .0165(9) -.0159(11)

loop_
_atom_site_label
_atom_site_fract_x
_atom_site_fract_y
_atom_site_fract_z
_atom_site_U_iso_or_equiv
_atom_site_thermal_displace_type
_atom_site_calc_flag
_atom_site_calc_attached_atom
_atom_site_type_symbol
O1A .29585(8) .55784(5) .09140(10) .0382(3) Uani . . O
O2A .47960(10) .58880(7) .1225(2) .0587(4) Uani . . O
C1A .32140(10) .62365(7) .3673(2) .0357(4) Uani . . C
C2A .40150(10) .67465(7) .4199(2) .0445(4) Uani . . C
C3A .3663(2) .72562(8) .5236(2) .0551(6) Uani . . C
C4A .2591(2) .72509(8) .5702(2) .0565(6) Uani . . C
C5A .1792(2) .67408(8) .5159(2) .0479(5) Uani . . C
C6A .21460(10) .62352(7) .4129(2) .0367(4) Uani . . C
C7A .17590(10) .55791(6) .3139(2) .0333(4) Uani . . C
C8A .30060(10) .55472(6) .2731(2) .0320(4) Uani . . C
C9A .37140(10) .49519(7) .3474(2) .0359(4) Uani . . C
C10A .39130(10) .57661(7) .0321(2) .0411(5) Uani . . C
C11A .3710(2) .58010(10) -.1550(2) .0614(6) Uani . . C
O1B .21967(9) .43300(5) .65840(10) .0458(3) Uani . . O
O2B .28830(10) .32433(7) .6641(2) .0665(5) Uani . . O
C1B .14160(10) .38709(7) .3676(2) .0393(4) Uani . . C
C2B .1299(2) .31839(8) .3164(2) .0512(5) Uani . . C
C3B .0383(2) .30500(9) .1904(2) .0591(6) Uani . . C
C4B -.0355(2) .35690(10) .1208(2) .0580(6) Uani . . C
C5B -.02180(10) .42596(9) .1714(2) .0505(5) Uani . . C
C6B .06910(10) .43881(7) .2976(2) .0390(4) Uani . . C
C7B .13190(10) .49642(7) .4042(2) .0349(4) Uani . . C
C8B .21820(10) .43814(7) .4778(2) .0356(4) Uani . . C
C9B .33620(10) .44502(7) .4391(2) .0390(4) Uani . . C
C10B .2563(2) .37336(9) .7370(2) .0509(5) Uani . . C
C11B .2508(2) .37700(10) .9208(2) .0695(7) Uani . . C
H2A .47250(10) .67485(7) .3887(2) .0628(17) Uiso . C2A H
H3A .4159(2) .76080(8) .5625(2) .0628(17) Uiso . C3A H
H4A .2403(2) .75977(8) .6395(2) .0628(17) Uiso . C4A H
H5A .1079(2) .67387(8) .5461(2) .0628(17) Uiso . C5A H
H7A .12290(10) .56954(6) .2136(2) .039(3) Uiso . C7A H
H9A .44530(10) .49318(7) .3280(2) .0628(17) Uiso . C9A H
H11A .3039(10) .6079(9) -.1924(2) .134(5) Uiso . C11A H
H11B .3597(17) .53350(10) -.2008(2) .134(5) Uiso . C11A H
H11C .4362(8) .6011(10) -.1937(2) .134(5) Uiso . C11A H
H2B .1791(2) .28410(8) .3623(2) .0628(17) Uiso . C2B H
H3B .0262(2) .26016(9) .1518(2) .0628(17) Uiso . C3B H
H4B -.0953(2) .34530(10) .0387(2) .0628(17) Uiso . C4B H
H5B -.06970(10) .46067(9) .1244(2) .0628(17) Uiso . C5B H
H7B .08810(10) .51235(7) .4887(2) .039(3) Uiso . C7B H
H9B .38840(10) .41184(7) .4823(2) .0628(17) Uiso . C9B H
H11D .1720(2) .3780(10) .9374(3) .134(5) Uiso . C11B H
H11E .2888(15) .4189(5) .9676(5) .134(5) Uiso . C11B H
H11F .2881(15) .3366(5) .9767(4) .134(5) Uiso . C11B H

loop_
_atom_type_symbol
_atom_type_description
_atom_type_scat_dispersion_real
_atom_type_scat_dispersion_imag
_atom_type_scat_source
O Oxygen .047 .032 ' IntTabIV  Table 2.2A 2.3.1'
C Carbon .017 .009 ' IntTabIV  Table 2.2A 2.3.1'
H Hydrogen .000 .000 ' IntTabIV  Table 2.2C      '

loop_
_geom_angle_atom_site_label_1
_geom_angle_atom_site_label_2
_geom_angle_atom_site_label_3
_geom_angle
_geom_angle_publ_flag
C8A O1A C10A 117.70(10) no
C6A C1A C8A 92.60(10) no
C2A C1A C8A 144.60(10) no
C2A C1A C6A 122.60(10) no
C1A C2A H2A 123 no
C1A C2A C3A 115.0(2) no
C3A C2A H2A 122 no
C2A C3A H3A 119 no
C2A C3A C4A 122.3(2) no
C4A C3A H3A 119 no
C3A C4A H4A 119 no
C3A C4A C5A 122.4(2) no
C5A C4A H4A 119 no
C4A C5A H5A 122 no
C4A C5A C6A 115.2(2) no
C6A C5A H5A 122 no
C1A C6A C5A 122.60(10) no
C5A C6A C7A 142.90(10) no
C1A C6A C7A 94.40(10) no
C6A C7A H7A 110 no
C6A C7A C7B 119.40(10) no
C6A C7A C8A 85.70(10) no
C7B C7A H7A 110 no
C8A C7A H7A 110 no
C8A C7A C7B 118.50(10) no
C1A C8A C7A 87.00(10) no
O1A C8A C7A 108.70(10) no
O1A C8A C1A 116.10(10) no
C7A C8A C9A 116.10(10) no
C1A C8A C9A 115.40(10) no
O1A C8A C9A 111.40(10) no
C8A C9A H9A 117 no
C8A C9A C9B 125.10(10) no
C9B C9A H9A 117 no
O1A C10A O2A 122.80(10) no
O2A C10A C11A 126.2(2) no
O1A C10A C11A 111.00(10) no
C10A C11A H11C 109 no
C10A C11A H11B 109 no
C10A C11A H11A 109 no
H11B C11A H11C 109 no
H11A C11A H11C 109 no
H11A C11A H11B 109.00 no
C8B O1B C10B 118.60(10) no
C6B C1B C8B 93.00(10) no
C2B C1B C8B 144.10(10) no
C2B C1B C6B 122.70(10) no
C1B C2B H2B 122 no
C1B C2B C3B 115.1(2) no
C3B C2B H2B 122 no
C2B C3B H3B 119 no
C2B C3B C4B 122.3(2) no
C4B C3B H3B 119 no
C3B C4B H4B 119 no
C3B C4B C5B 122.0(2) no
C5B C4B H4B 119 no
C4B C5B H5B 122 no
C4B C5B C6B 115.3(2) no
C6B C5B H5B 122 no
C1B C6B C5B 122.50(10) no
C5B C6B C7B 143.20(10) no
C1B C6B C7B 94.30(10) no
C7A C7B C6B 118.10(10) no
C6B C7B H7B 111 no
C6B C7B C8B 85.80(10) no
C7A C7B H7B 111 no
C7A C7B C8B 118.60(10) no
C8B C7B H7B 111 no
C1B C8B C7B 86.80(10) no
O1B C8B C7B 109.20(10) no
O1B C8B C1B 116.70(10) no
C7B C8B C9B 116.10(10) no
C1B C8B C9B 115.60(10) no
O1B C8B C9B 110.60(10) no
C9A C9B C8B 125.00(10) no
C8B C9B H9B 118 no
C9A C9B H9B 118 no
O1B C10B O2B 122.8(2) no
O2B C10B C11B 126.0(2) no
O1B C10B C11B 111.3(2) no
C10B C11B H11F 109 no
C10B C11B H11E 109 no
C10B C11B H11D 109 no
H11E C11B H11F 109.0(10) no
H11D C11B H11F 109 no
H11D C11B H11E 109.0(10) no

loop_
_geom_bond_atom_site_label_1
_geom_bond_atom_site_label_2
_geom_bond_distance
_geom_bond_publ_flag
O1A C8A 1.456(2) no
O1A C10A 1.351(2) no
O2A C10A 1.203(2) no
C1A C2A 1.387(2) no
C1A C6A 1.380(2) no
C1A C8A 1.528(2) no
C2A C3A 1.394(2) no
C2A H2A .920(2) no
C3A C4A 1.386(3) no
C3A H3A .920(2) no
C4A C5A 1.389(2) no
C4A H4A .920(2) no
C5A C6A 1.386(2) no
C5A H5A .920(3) no
C6A C7A 1.524(2) no
C7A C8A 1.572(2) no
C7A C7B 1.524(2) no
C7A H7A .970(2) no
C8A C9A 1.490(2) no
C9A C9B 1.322(2) no
C9A H9A .920(2) no
C10A C11A 1.489(2) no
C11A H11A .970(10) no
C11A H11B .970(4) no
C11A H11C .970(10) no
O1B C8B 1.455(2) no
O1B C10B 1.349(2) no
O2B C10B 1.204(2) no
C1B C2B 1.384(2) no
C1B C6B 1.378(2) no
C1B C8B 1.526(2) no
C2B C3B 1.391(2) no
C2B H2B .920(2) no
C3B C4B 1.389(3) no
C3B H3B .920(2) no
C4B C5B 1.390(3) no
C4B H4B .920(2) no
C5B C6B 1.385(2) no
C5B H5B .920(2) no
C6B C7B 1.523(2) no
C7B C8B 1.572(2) no
C7B H7B .970(2) no
C8B C9B 1.493(2) no
C9B H9B .920(2) no
C10B C11B 1.493(3) no
C11B H11D .970(3) no
C11B H11E .970(10) no
C11B H11F .970(10) no

loop_
_geom_contact_atom_site_label_1
_geom_contact_atom_site_label_2
_geom_contact_distance
O1A C1A 2.532(2)
O2A C8A 2.695(2)
O2A C9A 2.986(2)
C1A C4A 2.721(2)
C1A C9A 2.552(2)
C2A C5A 2.874(3)
C2A C8A 2.777(2)
C3A C6A 2.721(2)
C5A C7A 2.759(2)
C6A C7B 2.632(2)
C7A C9A 2.598(2)
C7A C6B 2.613(2)
C7A C8B 2.662(2)
C7A C9B 2.961(2)
C8A C7B 2.661(2)
C9A C7B 2.960(2)
O1B C1B 2.537(2)
O2B C1B 2.981(2)
O2B C8B 2.709(2)
C1B C4B 2.722(2)
C1B C9B 2.555(2)
C2B C5B 2.870(2)
C2B C8B 2.769(2)
C3B C6B 2.720(2)
C5B C7B 2.760(2)
C7B C9B 2.601(2)
